data_7227994
loop_
_publ_author_name
'Frampton, Christopher Stephen'
'MacNicol, David D.'
'Gall, James H.'
'Mohd Ali, Hapipah'
'Azizan, Ainnul'
'Ketuly, Kamal'

_publ_section_title
;
 An unprecedented Dianin clathrate structure with Z &#x2032; (host) = 16
;
_journal_name_full CrystEngComm
_journal_paper_doi 10.1039/C7CE00451F
_journal_year 2017
_chemical_formula_moiety '((C18 H20 O1 S1), 0.33(C3 H8 O1))'
_chemical_formula_sum 'C19 H22.67 O1.33 S'
_chemical_formula_weight 304.43
_chemical_melting_point 383
_chemical_name_common
;
S-Dianin's Compound with IPA guest, Type I cell
;
_chemical_name_systematic
;  
4-p-hydroxyphenyl-2,2,4-trimethylthiachroman: 0.33 IPA solvate
;
_space_group_crystal_system trigonal
_space_group_IT_number 148
_space_group_name_Hall '-R 3'
_space_group_name_H-M_alt 'R -3 :H'
_symmetry_space_group_name_Hall '-R 3'
_symmetry_space_group_name_H-M 'R -3 :H'
_atom_sites_solution_hydrogens geom
_audit_creation_method SHELXL-2014/7
_audit_update_record
;
2015-05-13 deposited with the CCDC.
2017-04-05 downloaded from the CCDC.
;
_cell_angle_alpha 90
_cell_angle_beta 90
_cell_angle_gamma 120
_cell_formula_units_Z 18
_cell_length_a 28.246(4)
_cell_length_b 28.246(4)
_cell_length_c 10.965(3)
_cell_measurement_reflns_used 787
_cell_measurement_temperature 371(1)
_cell_measurement_theta_max 60.6340
_cell_measurement_theta_min 10.9120
_cell_volume 7576(3)
_computing_cell_refinement
;
CrysAlisPro, Agilent Technologies,
Version 1.171.37.31 (release 14-01-2014 CrysAlis171 .NET)
(compiled Jan 14 2014,18:38:05)
;
_computing_data_collection
;
CrysAlisPro, Agilent Technologies,
Version 1.171.37.31 (release 14-01-2014 CrysAlis171 .NET)
(compiled Jan 14 2014,18:38:05)
;
_computing_data_reduction
;
CrysAlisPro, Agilent Technologies,
Version 1.171.37.31 (release 14-01-2014 CrysAlis171 .NET)
(compiled Jan 14 2014,18:38:05)
;
_computing_molecular_graphics
;
Bruker SHELXTL, <i>Mercury CSD 3.3</i> (Macrae <i>et al</i>., 2008) 
;
_computing_publication_material
;
Bruker SHELXTL, <i>Mercury CSD 3.3</i> (Macrae <i>et al</i>., 2008) 
;
_computing_structure_refinement 'SHELXL-2014/7 (Sheldrick, 2014)'
_computing_structure_solution 'SHELXL-2013 (Sheldrick, 2013)'
_diffrn_ambient_temperature 371(1)
_diffrn_detector 'CCD plate'
_diffrn_detector_area_resol_mean 10.5598
_diffrn_detector_type Atlas
_diffrn_measured_fraction_theta_full 0.986
_diffrn_measured_fraction_theta_max 0.986
_diffrn_measurement_device_type 'SuperNova, Dual, Cu at zero, Atlas'
_diffrn_measurement_method '\w scans'
_diffrn_radiation_monochromator mirror
_diffrn_radiation_type CuK\a
_diffrn_radiation_wavelength 1.54178
_diffrn_reflns_av_R_equivalents 0.1779
_diffrn_reflns_av_unetI/netI 0.1755
_diffrn_reflns_Laue_measured_fraction_full 0.986
_diffrn_reflns_Laue_measured_fraction_max 0.986
_diffrn_reflns_limit_h_max 25
_diffrn_reflns_limit_h_min -21
_diffrn_reflns_limit_k_max 23
_diffrn_reflns_limit_k_min -15
_diffrn_reflns_limit_l_max 9
_diffrn_reflns_limit_l_min -9
_diffrn_reflns_number 2751
_diffrn_reflns_point_group_measured_fraction_full 0.986
_diffrn_reflns_point_group_measured_fraction_max 0.986
_diffrn_reflns_theta_full 44.435
_diffrn_reflns_theta_max 44.435
_diffrn_reflns_theta_min 8.877
_diffrn_source 'sealed X-ray tube'
_diffrn_source_type 'SuperNova (Cu) X-ray Source'
_exptl_absorpt_coefficient_mu 1.686
_exptl_absorpt_correction_T_max 1.00000
_exptl_absorpt_correction_T_min 0.33405
_exptl_absorpt_correction_type multi-scan
_exptl_absorpt_process_details
;
CrysAlisPro, Agilent Technologies,
Version 1.171.37.31 (release 14-01-2014 CrysAlis171 .NET)
(compiled Jan 14 2014,18:38:05)
Empirical absorption correction using spherical harmonics,
implemented in SCALE3 ABSPACK scaling algorithm.
;
_exptl_crystal_colour Colourless
_exptl_crystal_density_diffrn 1.201
_exptl_crystal_description Prism
_exptl_crystal_F_000 2940
_exptl_crystal_recrystallization_method 'Re-crystallisation from solvent: Isopropyl alcohol'
_exptl_crystal_size_max 0.300
_exptl_crystal_size_mid 0.300
_exptl_crystal_size_min 0.250
_refine_diff_density_max 0.496
_refine_diff_density_min -0.490
_refine_diff_density_rms 0.125
_refine_ls_extinction_method none
_refine_ls_goodness_of_fit_ref 1.981
_refine_ls_hydrogen_treatment constr
_refine_ls_matrix_type full
_refine_ls_number_parameters 191
_refine_ls_number_reflns 1311
_refine_ls_number_restraints 0
_refine_ls_restrained_S_all 1.981
_refine_ls_R_factor_all 0.2061
_refine_ls_R_factor_gt 0.1493
_refine_ls_shift/su_max 0.018
_refine_ls_shift/su_mean 0.002
_refine_ls_structure_factor_coef Fsqd
_refine_ls_weighting_details 'w=1/[\s^2^(Fo^2^)+(0.1000P)^2^] where P=(Fo^2^+2Fc^2^)/3'
_refine_ls_weighting_scheme calc
_refine_ls_wR_factor_gt 0.3289
_refine_ls_wR_factor_ref 0.4072
_reflns_Friedel_coverage 0.000
_reflns_number_gt 711
_reflns_number_total 1311
_reflns_threshold_expression 'I > 2\s(I)'
_cod_data_source_file c7ce00451f2.cif
_cod_data_source_block p14051_371r
_cod_database_code 7227994
_shelx_space_group_comment
;
The symmetry employed for this shelxl refinement is uniquely defined
by the following loop, which should always be used as a source of
symmetry information in preference to the above space-group names.
They are only intended as comments.
;
_shelx_estimated_absorpt_t_min 0.632
_shelx_estimated_absorpt_t_max 0.678

loop_
_space_group_symop_operation_xyz
'x, y, z'
'-y, x-y, z'
'-x+y, -x, z'
'x+2/3, y+1/3, z+1/3'
'-y+2/3, x-y+1/3, z+1/3'
'-x+y+2/3, -x+1/3, z+1/3'
'x+1/3, y+2/3, z+2/3'
'-y+1/3, x-y+2/3, z+2/3'
'-x+y+1/3, -x+2/3, z+2/3'
'-x, -y, -z'
'y, -x+y, -z'
'x-y, x, -z'
'-x+2/3, -y+1/3, -z+1/3'
'y+2/3, -x+y+1/3, -z+1/3'
'x-y+2/3, x+1/3, -z+1/3'
'-x+1/3, -y+2/3, -z+2/3'
'y+1/3, -x+y+2/3, -z+2/3'
'x-y+1/3, x+2/3, -z+2/3'

loop_
_atom_site_label
_atom_site_type_symbol
_atom_site_fract_x
_atom_site_fract_y
_atom_site_fract_z
_atom_site_U_iso_or_equiv
_atom_site_adp_type
_atom_site_occupancy
_atom_site_site_symmetry_order
_atom_site_calc_flag
_atom_site_refinement_flags_posn
_atom_site_refinement_flags_adp
_atom_site_refinement_flags_occupancy
S1 S 0.26176(19) 0.18598(19) 0.1474(3) 0.106(2) Uani 1 1 d . . .
O1 O 0.1252(5) 0.0664(5) -0.4803(7) 0.123(4) Uani 1 1 d . . .
H1A H 0.1112 0.0858 -0.4794 0.184 Uiso 1 1 calc R U .
C2 C 0.2227(6) 0.1157(5) 0.0895(9) 0.075(4) Uani 1 1 d . . .
C3 C 0.2612(6) 0.1042(6) 0.0182(10) 0.079(4) Uani 1 1 d . . .
H3A H 0.2418 0.0658 -0.0043 0.094 Uiso 1 1 calc R U .
H3B H 0.2910 0.1100 0.0716 0.094 Uiso 1 1 calc R U .
C4 C 0.2860(6) 0.1384(5) -0.0990(9) 0.065(4) Uani 1 1 d . . .
C5 C 0.3158(6) 0.1986(6) -0.0784(10) 0.076(4) Uani 1 1 d . . .
C6 C 0.3546(7) 0.2353(7) -0.1594(10) 0.093(5) Uani 1 1 d . . .
H6A H 0.3630 0.2212 -0.2274 0.111 Uiso 1 1 calc R U .
C7 C 0.3817(8) 0.2917(8) -0.1457(14) 0.105(5) Uani 1 1 d . . .
H7A H 0.4074 0.3145 -0.2026 0.126 Uiso 1 1 calc R U .
C8 C 0.3695(9) 0.3129(6) -0.0458(17) 0.111(6) Uani 1 1 d . . .
H8A H 0.3862 0.3505 -0.0352 0.134 Uiso 1 1 calc R U .
C9 C 0.3327(8) 0.2785(9) 0.0375(13) 0.100(5) Uani 1 1 d . . .
H9A H 0.3262 0.2936 0.1063 0.120 Uiso 1 1 calc R U .
C10 C 0.3047(8) 0.2225(8) 0.0258(11) 0.098(5) Uani 1 1 d . . .
C11 C 0.2448(5) 0.1198(6) -0.2025(8) 0.064(4) Uani 1 1 d . . .
C12 C 0.2172(7) 0.0669(7) -0.2410(10) 0.088(4) Uani 1 1 d . . .
H12A H 0.2259 0.0425 -0.2047 0.105 Uiso 1 1 calc R U .
C13 C 0.1768(6) 0.0466(6) -0.3314(12) 0.085(4) Uani 1 1 d . . .
H13A H 0.1574 0.0097 -0.3519 0.102 Uiso 1 1 calc R U .
C14 C 0.1674(6) 0.0850(9) -0.3881(11) 0.084(4) Uani 1 1 d . . .
C15 C 0.1913(6) 0.1370(9) -0.3528(11) 0.088(5) Uani 1 1 d . . .
H15A H 0.1815 0.1605 -0.3897 0.105 Uiso 1 1 calc R U .
C16 C 0.2315(5) 0.1572(6) -0.2600(9) 0.069(4) Uani 1 1 d . . .
H16A H 0.2488 0.1937 -0.2370 0.083 Uiso 1 1 calc R U .
C17 C 0.3285(7) 0.1217(7) -0.1354(10) 0.103(5) Uani 1 1 d . . .
H17A H 0.3103 0.0830 -0.1493 0.155 Uiso 1 1 calc R U .
H17B H 0.3469 0.1406 -0.2087 0.155 Uiso 1 1 calc R U .
H17C H 0.3548 0.1312 -0.0710 0.155 Uiso 1 1 calc R U .
C18 C 0.1713(6) 0.1057(7) 0.0242(11) 0.099(5) Uani 1 1 d . . .
H18A H 0.1498 0.1144 0.0777 0.149 Uiso 1 1 calc R U .
H18B H 0.1811 0.1285 -0.0471 0.149 Uiso 1 1 calc R U .
H18C H 0.1505 0.0680 0.0005 0.149 Uiso 1 1 calc R U .
C19 C 0.2054(7) 0.0789(7) 0.2104(11) 0.108(6) Uani 1 1 d . . .
H19A H 0.2377 0.0848 0.2529 0.162 Uiso 1 1 calc R U .
H19B H 0.1843 0.0887 0.2623 0.162 Uiso 1 1 calc R U .
H19C H 0.1839 0.0410 0.1884 0.162 Uiso 1 1 calc R U .
O2 O 0.3333 0.6667 0.056(5) 0.10(2) Uiso 0.25 3 d S . P
C20 C 0.330(4) 0.636(3) -0.094(6) 0.08(2) Uiso 0.1667 1 d . . P
C21 C 0.285(3) 0.615(3) -0.128(6) 0.08(2) Uiso 0.1667 1 d . . P

loop_
_atom_site_aniso_label
_atom_site_aniso_U_11
_atom_site_aniso_U_22
_atom_site_aniso_U_33
_atom_site_aniso_U_23
_atom_site_aniso_U_13
_atom_site_aniso_U_12
S1 0.130(4) 0.122(4) 0.063(2) -0.0134(19) 0.0207(19) 0.061(3)
O1 0.136(9) 0.135(10) 0.058(5) -0.011(5) -0.033(6) 0.038(8)
C2 0.101(11) 0.089(10) 0.035(6) 0.015(6) 0.007(7) 0.048(8)
C3 0.103(11) 0.090(10) 0.051(7) 0.005(6) 0.013(7) 0.054(9)
C4 0.096(11) 0.070(10) 0.048(7) 0.019(7) 0.033(7) 0.057(9)
C5 0.097(11) 0.087(11) 0.046(8) 0.012(8) -0.011(7) 0.048(10)
C6 0.110(12) 0.093(14) 0.047(7) 0.014(8) 0.009(7) 0.029(11)
C7 0.145(15) 0.073(13) 0.077(10) 0.008(9) -0.003(9) 0.039(11)
C8 0.184(19) 0.056(11) 0.098(11) -0.010(11) -0.045(13) 0.062(13)
C9 0.137(15) 0.089(14) 0.068(9) -0.013(10) -0.005(10) 0.051(12)
C10 0.142(15) 0.101(15) 0.050(8) -0.005(8) -0.013(8) 0.062(13)
C11 0.082(9) 0.080(11) 0.025(6) -0.009(7) -0.009(6) 0.035(9)
C12 0.114(12) 0.099(13) 0.042(7) -0.008(8) -0.014(8) 0.047(11)
C13 0.114(13) 0.077(10) 0.067(8) -0.002(8) -0.002(9) 0.049(10)
C14 0.087(11) 0.099(13) 0.056(8) -0.005(10) -0.001(8) 0.038(10)
C15 0.087(11) 0.121(16) 0.047(8) 0.019(8) 0.005(8) 0.046(11)
C16 0.077(10) 0.095(10) 0.042(6) -0.003(7) -0.008(7) 0.048(8)
C17 0.131(14) 0.121(13) 0.052(7) -0.002(7) 0.010(7) 0.058(11)
C18 0.085(11) 0.117(12) 0.064(7) -0.003(7) -0.005(8) 0.028(9)
C19 0.131(14) 0.129(14) 0.074(8) 0.026(8) 0.020(8) 0.072(12)

loop_
_atom_type_symbol
_atom_type_description
_atom_type_scat_dispersion_real
_atom_type_scat_dispersion_imag
_atom_type_scat_source
C C 0.0181 0.0091 'International Tables Vol C Tables 4.2.6.8 and 6.1.1.4'
H H 0.0000 0.0000 'International Tables Vol C Tables 4.2.6.8 and 6.1.1.4'
O O 0.0492 0.0322 'International Tables Vol C Tables 4.2.6.8 and 6.1.1.4'
S S 0.3331 0.5567 'International Tables Vol C Tables 4.2.6.8 and 6.1.1.4'

loop_
_geom_angle_atom_site_label_1
_geom_angle_atom_site_label_2
_geom_angle_atom_site_label_3
_geom_angle
_geom_angle_site_symmetry_1
_geom_angle_site_symmetry_3
C10 S1 C2 103.8(7) . .
C14 O1 H1A 109.5 . .
C18 C2 C3 116.4(10) . .
C18 C2 C19 108.5(11) . .
C3 C2 C19 107.9(11) . .
C18 C2 S1 111.6(10) . .
C3 C2 S1 107.8(9) . .
C19 C2 S1 103.8(8) . .
C2 C3 C4 116.6(10) . .
C2 C3 H3A 108.1 . .
C4 C3 H3A 108.1 . .
C2 C3 H3B 108.1 . .
C4 C3 H3B 108.1 . .
H3A C3 H3B 107.3 . .
C5 C4 C11 113.9(10) . .
C5 C4 C17 107.7(11) . .
C11 C4 C17 106.3(9) . .
C5 C4 C3 114.0(10) . .
C11 C4 C3 112.0(11) . .
C17 C4 C3 101.8(10) . .
C6 C5 C10 115.6(14) . .
C6 C5 C4 122.7(12) . .
C10 C5 C4 121.7(12) . .
C7 C6 C5 124.3(14) . .
C7 C6 H6A 117.8 . .
C5 C6 H6A 117.8 . .
C8 C7 C6 118.2(15) . .
C8 C7 H7A 120.9 . .
C6 C7 H7A 120.9 . .
C9 C8 C7 119.5(14) . .
C9 C8 H8A 120.2 . .
C7 C8 H8A 120.2 . .
C8 C9 C10 123.7(14) . .
C8 C9 H9A 118.2 . .
C10 C9 H9A 118.2 . .
C9 C10 C5 118.6(14) . .
C9 C10 S1 116.0(12) . .
C5 C10 S1 125.2(14) . .
C12 C11 C16 117.1(11) . .
C12 C11 C4 122.0(12) . .
C16 C11 C4 120.9(12) . .
C11 C12 C13 124.7(14) . .
C11 C12 H12A 117.6 . .
C13 C12 H12A 117.6 . .
C14 C13 C12 115.7(14) . .
C14 C13 H13A 122.1 . .
C12 C13 H13A 122.1 . .
C15 C14 C13 122.8(13) . .
C15 C14 O1 118.5(16) . .
C13 C14 O1 118.3(16) . .
C14 C15 C16 121.1(15) . .
C14 C15 H15A 119.4 . .
C16 C15 H15A 119.4 . .
C15 C16 C11 118.3(13) . .
C15 C16 H16A 120.9 . .
C11 C16 H16A 120.9 . .
C4 C17 H17A 109.5 . .
C4 C17 H17B 109.5 . .
H17A C17 H17B 109.5 . .
C4 C17 H17C 109.5 . .
H17A C17 H17C 109.5 . .
H17B C17 H17C 109.5 . .
C2 C18 H18A 109.5 . .
C2 C18 H18B 109.5 . .
H18A C18 H18B 109.5 . .
C2 C18 H18C 109.5 . .
H18A C18 H18C 109.5 . .
H18B C18 H18C 109.5 . .
C2 C19 H19A 109.5 . .
C2 C19 H19B 109.5 . .
H19A C19 H19B 109.5 . .
C2 C19 H19C 109.5 . .
H19A C19 H19C 109.5 . .
H19B C19 H19C 109.5 . .
C20 O2 C20 46(4) . 2_665
C20 O2 C20 46(4) . 3_565
C20 O2 C20 46(4) 2_665 3_565
C21 C20 C21 145(9) . 2_665
C21 C20 C20 121(7) . 2_665
C21 C20 C20 48(6) 2_665 2_665
C21 C20 C20 65(8) . 3_565
C21 C20 C20 106(6) 2_665 3_565
C20 C20 C20 59.997(16) 2_665 3_565
C21 C20 O2 108(6) . .
C21 C20 O2 98(5) 2_665 .
C20 C20 O2 67(2) 2_665 .
C20 C20 O2 67(2) 3_565 .
C20 C21 C20 67(7) . 3_565

loop_
_geom_bond_atom_site_label_1
_geom_bond_atom_site_label_2
_geom_bond_distance
_geom_bond_site_symmetry_2
S1 C10 1.750(16) .
S1 C2 1.835(14) .
O1 C14 1.446(17) .
O1 H1A 0.8200 .
C2 C18 1.51(2) .
C2 C3 1.500(18) .
C2 C19 1.605(18) .
C3 C4 1.548(16) .
C3 H3A 0.9700 .
C3 H3B 0.9700 .
C4 C5 1.490(18) .
C4 C11 1.519(17) .
C4 C17 1.55(2) .
C5 C6 1.390(19) .
C5 C10 1.44(2) .
C6 C7 1.39(2) .
C6 H6A 0.9300 .
C7 C8 1.37(2) .
C7 H7A 0.9300 .
C8 C9 1.36(2) .
C8 H8A 0.9300 .
C9 C10 1.37(2) .
C9 H9A 0.9300 .
C11 C12 1.362(19) .
C11 C16 1.432(17) .
C12 C13 1.401(18) .
C12 H12A 0.9300 .
C13 C14 1.386(19) .
C13 H13A 0.9300 .
C14 C15 1.33(2) .
C15 C16 1.413(18) .
C15 H15A 0.9300 .
C16 H16A 0.9300 .
C17 H17A 0.9600 .
C17 H17B 0.9600 .
C17 H17C 0.9600 .
C18 H18A 0.9600 .
C18 H18B 0.9600 .
C18 H18C 0.9600 .
C19 H19A 0.9600 .
C19 H19B 0.9600 .
C19 H19C 0.9600 .
O2 C20 1.84(9) .
O2 C20 1.84(9) 2_665
O2 C20 1.84(9) 3_565
C20 C21 1.16(10) .
C20 C21 1.40(11) 2_665
C20 C20 1.43(13) 2_665
C20 C20 1.43(13) 3_565
C21 C20 1.40(11) 3_565

loop_
_geom_torsion_atom_site_label_1
_geom_torsion_atom_site_label_2
_geom_torsion_atom_site_label_3
_geom_torsion_atom_site_label_4
_geom_torsion
_geom_torsion_site_symmetry_1
_geom_torsion_site_symmetry_4
C10 S1 C2 C18 -88.7(10) . .
C10 S1 C2 C3 40.3(10) . .
C10 S1 C2 C19 154.6(10) . .
C18 C2 C3 C4 61.5(16) . .
C19 C2 C3 C4 -176.3(12) . .
S1 C2 C3 C4 -64.7(12) . .
C2 C3 C4 C5 56.4(15) . .
C2 C3 C4 C11 -74.8(14) . .
C2 C3 C4 C17 172.1(12) . .
C11 C4 C5 C6 -70.5(16) . .
C17 C4 C5 C6 47.1(15) . .
C3 C4 C5 C6 159.2(12) . .
C11 C4 C5 C10 107.4(12) . .
C17 C4 C5 C10 -135.0(12) . .
C3 C4 C5 C10 -22.9(17) . .
C10 C5 C6 C7 -1(2) . .
C4 C5 C6 C7 177.4(13) . .
C5 C6 C7 C8 0(2) . .
C6 C7 C8 C9 2(2) . .
C7 C8 C9 C10 -3(2) . .
C8 C9 C10 C5 2(2) . .
C8 C9 C10 S1 177.2(14) . .
C6 C5 C10 C9 0(2) . .
C4 C5 C10 C9 -178.3(13) . .
C6 C5 C10 S1 -175.0(12) . .
C4 C5 C10 S1 7.0(19) . .
C2 S1 C10 C9 170.1(12) . .
C2 S1 C10 C5 -15.1(15) . .
C5 C4 C11 C12 174.2(12) . .
C17 C4 C11 C12 55.8(14) . .
C3 C4 C11 C12 -54.5(14) . .
C5 C4 C11 C16 -8.6(14) . .
C17 C4 C11 C16 -127.1(12) . .
C3 C4 C11 C16 122.6(12) . .
C16 C11 C12 C13 -0.7(18) . .
C4 C11 C12 C13 176.5(11) . .
C11 C12 C13 C14 3.7(19) . .
C12 C13 C14 C15 -6(2) . .
C12 C13 C14 O1 -178.6(10) . .
C13 C14 C15 C16 5(2) . .
O1 C14 C15 C16 177.7(10) . .
C14 C15 C16 C11 -1.6(18) . .
C12 C11 C16 C15 -0.5(16) . .
C4 C11 C16 C15 -177.7(10) . .
C20 O2 C20 C21 -117(7) 2_665 .
C20 O2 C20 C21 -52(8) 3_565 .
C20 O2 C20 C21 38(6) 2_665 2_665
C20 O2 C20 C21 104(5) 3_565 2_665
C20 O2 C20 C20 65.7(11) 3_565 2_665
C20 O2 C20 C20 -65.7(11) 2_665 3_565
C21 C20 C21 C20 -82(11) 2_665 3_565
C20 C20 C21 C20 -21(5) 2_665 3_565
O2 C20 C21 C20 53(6) . 3_565
